data_7039549
loop_
_publ_author_name
'Fern\'andez-Mill\'an, Mar\'ia'
'Temprado, Manuel'
'Cano, Jes\'us'
'Cuenca, Tom\'as'
'Mosquera, Marta E. G.'

_publ_section_title
;
 Synthesis of novel chiral heterometallic terpene oximates: unusual
 generation of an aluminium enolate by a cooperative effect.
;
_journal_issue 26
_journal_name_full 'Dalton transactions (Cambridge, England : 2003)'
_journal_page_first 10514
_journal_page_last 10518
_journal_paper_doi 10.1039/c6dt02116f
_journal_volume 45
_journal_year 2016
_chemical_absolute_configuration unk
_chemical_formula_moiety 'C52 H77 Al2 K2 N4 O2.C6 D6'
_chemical_formula_sum 'C58 H77 Al2 D6 K2 N4 O2'
_chemical_formula_weight 1006.48
_space_group_crystal_system orthorhombic
_space_group_IT_number 18
_space_group_name_Hall 'P 2 2ab'
_space_group_name_H-M_alt 'P 21 21 2'
_symmetry_space_group_name_Hall 'P 2 2ab'
_symmetry_space_group_name_H-M 'P 21 21 2'
_atom_sites_solution_hydrogens geom
_audit_creation_method SHELXL-2014/7
_audit_update_record
;
2016-03-22 deposited with the CCDC.
2016-06-03 downloaded from the CCDC.
;
_cell_angle_alpha 90
_cell_angle_beta 90
_cell_angle_gamma 90
_cell_formula_units_Z 4
_cell_length_a 32.214(11)
_cell_length_b 11.964(8)
_cell_length_c 15.575(14)
_cell_measurement_reflns_used 22
_cell_measurement_temperature 200(2)
_cell_measurement_theta_max 16.076
_cell_measurement_theta_min 2.986
_cell_volume 6003(7)
_computing_cell_refinement 'Dirax/lsq (Duisenberg & Schreurs, 1989-2000)'
_computing_data_collection 'Collect (Bruker AXS BV, 1997-2004)'
_computing_data_reduction 'EvalCCD (Duisenberg & Schreurs 1990-2000)'
_computing_molecular_graphics 'Ortep-3 for Windows (Farrugia, 1997)'
_computing_publication_material 'WinGX publication routines (Farrugia, 1999)'
_computing_structure_refinement 'SHELXL-2014/7 (Sheldrick, 2014)'
_computing_structure_solution 'SHELXS-86 (Sheldrick, 1986)'
_diffrn_ambient_temperature 200
_diffrn_detector 'CCD plate'
_diffrn_detector_area_resol_mean 9
_diffrn_measured_fraction_theta_full 0.992
_diffrn_measured_fraction_theta_max 0.992
_diffrn_measurement_device '95mm CCD camera on \k-goniostat'
_diffrn_measurement_device_type KappaCCD
_diffrn_measurement_method 'CCD rotation images, thick slices'
_diffrn_radiation_probe x-ray
_diffrn_radiation_type MoK\a
_diffrn_radiation_wavelength 0.71073
_diffrn_reflns_av_R_equivalents 0.1692
_diffrn_reflns_av_unetI/netI 0.1432
_diffrn_reflns_Laue_measured_fraction_full 0.992
_diffrn_reflns_Laue_measured_fraction_max 0.992
_diffrn_reflns_limit_h_max 30
_diffrn_reflns_limit_h_min -30
_diffrn_reflns_limit_k_max 11
_diffrn_reflns_limit_k_min -11
_diffrn_reflns_limit_l_max 14
_diffrn_reflns_limit_l_min -14
_diffrn_reflns_number 92427
_diffrn_reflns_point_group_measured_fraction_full 0.995
_diffrn_reflns_point_group_measured_fraction_max 0.995
_diffrn_reflns_theta_full 19.997
_diffrn_reflns_theta_max 19.997
_diffrn_reflns_theta_min 3.049
_diffrn_source 'Enraf Nonius FR590'
_exptl_absorpt_coefficient_mu 0.228
_exptl_absorpt_correction_T_max 1.093
_exptl_absorpt_correction_T_min 0.942
_exptl_absorpt_correction_type multi-scan
_exptl_absorpt_process_details
;
 R.H. Blessing, Acta Cryst. (1995), A51, 33-38
;
_exptl_crystal_colour Colorless
_exptl_crystal_density_diffrn 1.114
_exptl_crystal_density_method 'not measured'
_exptl_crystal_description prism
_exptl_crystal_F_000 2156
_exptl_crystal_size_max 0.38
_exptl_crystal_size_mid 0.27
_exptl_crystal_size_min 0.15
_platon_squeeze_details
;
 A molecule of deuterated benzene crystallized with every molecule of this 
 compound but presented severe disorder and it was not possible to get a 
 chemical sensible model for it, so Squeeze procedure was used to remove 
 their contribution to the structure factors.
;
_refine_diff_density_max 0.323
_refine_diff_density_min -0.281
_refine_diff_density_rms 0.065
_refine_ls_abs_structure_details
;
 Flack x determined using 872 quotients [(I+)-(I-)]/[(I+)+(I-)]
 (Parsons, Flack and Wagner, Acta Cryst. B69 (2013) 249-259).
;
_refine_ls_abs_structure_Flack -0.02(5)
_refine_ls_extinction_method none
_refine_ls_goodness_of_fit_ref 1.014
_refine_ls_hydrogen_treatment constr
_refine_ls_matrix_type full
_refine_ls_number_parameters 549
_refine_ls_number_reflns 5580
_refine_ls_number_restraints 3
_refine_ls_restrained_S_all 1.014
_refine_ls_R_factor_all 0.1572
_refine_ls_R_factor_gt 0.0998
_refine_ls_shift/su_max 0.001
_refine_ls_shift/su_mean 0.000
_refine_ls_structure_factor_coef Fsqd
_refine_ls_weighting_details 'w=1/[\s^2^(Fo^2^)+(0.1452P)^2^] where P=(Fo^2^+2Fc^2^)/3'
_refine_ls_weighting_scheme calc
_refine_ls_wR_factor_gt 0.2245
_refine_ls_wR_factor_ref 0.2563
_reflns_Friedel_coverage 0.767
_reflns_Friedel_fraction_full 0.998
_reflns_Friedel_fraction_max 0.998
_reflns_number_gt 3230
_reflns_number_total 5580
_reflns_threshold_expression 'I > 2\s(I)'
_cod_data_source_file c6dt02116f2.cif
_cod_data_source_block 1R4S_1a
_cod_depositor_comments 'Adding full bibliography for 7039548--7039551.cif.'
_cod_database_code 7039549
_shelx_shelxl_version_number 2014/7
_shelx_space_group_comment
;
The symmetry employed for this shelxl refinement is uniquely defined
by the following loop, which should always be used as a source of
symmetry information in preference to the above space-group names.
They are only intended as comments.
;

loop_
_space_group_symop_operation_xyz
'x, y, z'
'-x, -y, z'
'-x+1/2, y+1/2, -z'
'x+1/2, -y+1/2, -z'

loop_
_atom_site_label
_atom_site_type_symbol
_atom_site_fract_x
_atom_site_fract_y
_atom_site_fract_z
_atom_site_U_iso_or_equiv
_atom_site_adp_type
_atom_site_occupancy
_atom_site_site_symmetry_order
_atom_site_calc_flag
_atom_site_refinement_flags_posn
_atom_site_refinement_flags_adp
Al1 Al 0.08557(19) 0.4146(5) 0.7856(4) 0.0687(19) Uani 1 1 d . .
Al2 Al 0.20976(17) 0.7764(5) 0.7782(3) 0.0579(17) Uani 1 1 d . .
K1 K 0.19605(13) 0.4749(3) 0.7997(2) 0.0632(13) Uani 1 1 d . .
K2 K 0.10080(14) 0.7123(4) 0.7623(3) 0.0830(16) Uani 1 1 d . .
N11 N 0.2444(5) 0.5883(11) 0.4654(8) 0.044(4) Uani 1 1 d . .
H11 H 0.2400 0.5951 0.4099 0.053 Uiso 1 1 calc R U
N21 N 0.1186(5) 0.439(2) 1.1292(11) 0.079(5) Uani 1 1 d . .
H21 H 0.1054 0.4685 1.1731 0.095 Uiso 1 1 calc R U
N1 N 0.1942(4) 0.6100(12) 0.6589(10) 0.050(4) Uani 1 1 d . .
N2 N 0.1349(4) 0.5017(13) 0.9202(11) 0.058(4) Uani 1 1 d . .
O1 O 0.1756(3) 0.6907(10) 0.7120(6) 0.057(3) Uani 1 1 d . .
O2 O 0.1111(4) 0.5258(10) 0.8433(7) 0.062(4) Uani 1 1 d . .
C1 C 0.0734(7) 0.4894(19) 0.6731(14) 0.094(7) Uani 1 1 d . .
C3 C 0.0376(7) 0.346(2) 0.8517(14) 0.124(10) Uani 1 1 d . .
H3A H 0.0250 0.2863 0.8173 0.187 Uiso 1 1 calc R U
H3B H 0.0479 0.3147 0.9058 0.187 Uiso 1 1 calc R U
H3C H 0.0168 0.4035 0.8638 0.187 Uiso 1 1 calc R U
C2 C 0.1276(6) 0.2951(17) 0.7653(14) 0.087(7) Uani 1 1 d . .
C4 C 0.2344(7) 0.8973(18) 0.7066(14) 0.110(8) Uani 1 1 d . .
H4A H 0.2527 0.9435 0.7420 0.164 Uiso 1 1 calc R U
H4B H 0.2504 0.8641 0.6595 0.164 Uiso 1 1 calc R U
H4C H 0.2121 0.9440 0.6829 0.164 Uiso 1 1 calc R U
C5 C 0.1709(6) 0.8350(17) 0.8679(11) 0.075(6) Uani 1 1 d . .
C6 C 0.2540(6) 0.6798(16) 0.8307(11) 0.070(6) Uani 1 1 d . .
C10 C 0.1945(5) 0.6324(13) 0.5786(11) 0.037(4) Uani 1 1 d . .
C18 C 0.1752(5) 0.7294(15) 0.5319(9) 0.048(5) Uani 1 1 d . .
H18A H 0.1634 0.7816 0.5747 0.058 Uiso 1 1 calc R U
H18B H 0.1973 0.7697 0.5004 0.058 Uiso 1 1 calc R U
C12 C 0.1420(5) 0.6979(15) 0.4700(11) 0.047(5) Uiso 1 1 d . .
H12 H 0.1191 0.6630 0.5042 0.056 Uiso 1 1 calc R U
C13 C 0.1239(7) 0.791(2) 0.4234(12) 0.072(6) Uani 1 1 d . .
C14 C 0.1371(8) 0.890(2) 0.4243(14) 0.095(8) Uani 1 1 d . .
H14A H 0.1608 0.9091 0.4576 0.114 Uiso 1 1 calc R U
H14B H 0.1233 0.9461 0.3916 0.114 Uiso 1 1 calc R U
C15 C 0.0835(7) 0.7662(19) 0.3734(12) 0.095(8) Uani 1 1 d . .
H15A H 0.0768 0.6866 0.3778 0.143 Uiso 1 1 calc R U
H15B H 0.0607 0.8105 0.3977 0.143 Uiso 1 1 calc R U
H15C H 0.0873 0.7863 0.3129 0.143 Uiso 1 1 calc R U
C16 C 0.1573(6) 0.6097(17) 0.4078(11) 0.065(6) Uani 1 1 d . .
H16A H 0.1340 0.5846 0.3713 0.078 Uiso 1 1 calc R U
H16B H 0.1787 0.6427 0.3699 0.078 Uiso 1 1 calc R U
C17 C 0.1758(5) 0.5086(16) 0.4549(11) 0.063(6) Uani 1 1 d . .
H17A H 0.1866 0.4546 0.4121 0.075 Uiso 1 1 calc R U
H17B H 0.1536 0.4710 0.4880 0.075 Uiso 1 1 calc R U
C11 C 0.2120(5) 0.5429(13) 0.5178(10) 0.038(5) Uani 1 1 d . .
C30 C 0.2270(5) 0.4378(14) 0.5674(11) 0.055(5) Uani 1 1 d . .
H30A H 0.2042 0.4086 0.6026 0.082 Uiso 1 1 calc R U
H30B H 0.2359 0.3804 0.5264 0.082 Uiso 1 1 calc R U
H30C H 0.2504 0.4579 0.6046 0.082 Uiso 1 1 calc R U
C26 C 0.2812(6) 0.6210(16) 0.4972(14) 0.053(6) Uani 1 1 d . .
C20 C 0.2886(7) 0.6487(17) 0.5852(14) 0.064(6) Uani 1 1 d . .
H20 H 0.2668 0.6395 0.6258 0.077 Uiso 1 1 calc R U
C22 C 0.3254(9) 0.687(2) 0.6119(14) 0.089(8) Uani 1 1 d . .
H22 H 0.3295 0.7028 0.6711 0.107 Uiso 1 1 calc R U
C23 C 0.3572(7) 0.7041(17) 0.5554(17) 0.077(7) Uani 1 1 d . .
H23 H 0.3828 0.7334 0.5756 0.092 Uiso 1 1 calc R U
C24 C 0.3525(7) 0.6789(18) 0.4677(14) 0.074(7) Uani 1 1 d . .
H24 H 0.3749 0.6861 0.4283 0.089 Uiso 1 1 calc R U
C25 C 0.3128(8) 0.6423(15) 0.4413(14) 0.069(7) Uani 1 1 d . .
H25 H 0.3078 0.6320 0.3817 0.083 Uiso 1 1 calc R U
C39 C 0.1172(6) 0.5270(16) 0.9912(12) 0.042(5) Uani 1 1 d . .
C31 C 0.0780(7) 0.5757(16) 0.9998(11) 0.060(6) Uani 1 1 d . .
H31A H 0.0598 0.5236 1.0318 0.072 Uiso 1 1 calc R U
H31B H 0.0659 0.5861 0.9420 0.072 Uiso 1 1 calc R U
C32 C 0.0782(7) 0.690(2) 1.0468(13) 0.082(7) Uani 1 1 d . .
H32 H 0.0950 0.7429 1.0114 0.099 Uiso 1 1 calc R U
C33 C 0.0364(10) 0.741(2) 1.060(2) 0.097(9) Uani 1 1 d . .
C34 C 0.0312(10) 0.839(4) 1.016(2) 0.169(15) Uani 1 1 d . .
H34A H 0.0568 0.8578 0.9850 0.253 Uiso 1 1 calc R U
H34B H 0.0083 0.8315 0.9747 0.253 Uiso 1 1 calc R U
H34C H 0.0247 0.8994 1.0566 0.253 Uiso 1 1 calc R U
C35 C 0.0043(7) 0.699(2) 1.1074(15) 0.118(10) Uani 1 1 d . .
H35A H -0.0213 0.7383 1.1102 0.141 Uiso 1 1 calc R U
H35B H 0.0077 0.6310 1.1379 0.141 Uiso 1 1 calc R U
C36 C 0.0999(7) 0.6760(19) 1.1310(12) 0.078(7) Uani 1 1 d . .
H36A H 0.1040 0.7500 1.1580 0.094 Uiso 1 1 calc R U
H36B H 0.0826 0.6300 1.1700 0.094 Uiso 1 1 calc R U
C37 C 0.1419(8) 0.619(2) 1.1169(12) 0.094(8) Uani 1 1 d . .
H37A H 0.1547 0.6059 1.1737 0.113 Uiso 1 1 calc R U
H37B H 0.1601 0.6716 1.0852 0.113 Uiso 1 1 calc R U
C21 C 0.1410(7) 0.5115(19) 1.0694(12) 0.066(6) Uani 1 1 d . .
C40 C 0.1867(6) 0.4702(18) 1.0541(12) 0.081(7) Uani 1 1 d . .
H40A H 0.2007 0.5208 1.0139 0.122 Uiso 1 1 calc R U
H40B H 0.2018 0.4695 1.1088 0.122 Uiso 1 1 calc R U
H40C H 0.1862 0.3945 1.0300 0.122 Uiso 1 1 calc R U
C46 C 0.1178(6) 0.321(3) 1.1175(16) 0.089(9) Uani 1 1 d . .
C41 C 0.1126(7) 0.275(2) 1.040(2) 0.137(13) Uani 1 1 d . .
H41 H 0.1131 0.3227 0.9909 0.164 Uiso 1 1 calc R U
C42 C 0.1068(7) 0.166(4) 1.0293(18) 0.137(12) Uani 1 1 d . .
H42 H 0.1019 0.1386 0.9730 0.165 Uiso 1 1 calc R U
C43 C 0.1077(8) 0.087(2) 1.101(2) 0.117(9) Uani 1 1 d . .
H43 H 0.1067 0.0076 1.0960 0.140 Uiso 1 1 calc R U
C44 C 0.1100(9) 0.141(3) 1.169(2) 0.143(12) Uiso 1 1 d . .
H44 H 0.1083 0.0948 1.2185 0.172 Uiso 1 1 calc R U
C45 C 0.1143(7) 0.249(2) 1.1877(14) 0.091(8) Uani 1 1 d . .
H45 H 0.1149 0.2759 1.2451 0.109 Uiso 1 1 calc R U
C60 C -0.0103(10) 0.788(3) 0.6349(19) 0.161(12) Uani 1 1 d . .
H60A H -0.0292 0.7810 0.6839 0.241 Uiso 1 1 calc R U
H60B H -0.0244 0.8277 0.5881 0.241 Uiso 1 1 calc R U
H60C H -0.0019 0.7140 0.6153 0.241 Uiso 1 1 calc R U
C61 C 0.0298(9) 0.858(2) 0.663(2) 0.089(8) Uani 1 1 d . .
C62 C 0.0620(11) 0.883(3) 0.6107(17) 0.106(10) Uani 1 1 d . .
H62 H 0.0626 0.8541 0.5538 0.127 Uiso 1 1 calc R U
C63 C 0.0926(11) 0.947(3) 0.639(3) 0.138(14) Uani 1 1 d . .
H63 H 0.1147 0.9673 0.6018 0.165 Uiso 1 1 calc R U
C64 C 0.0920(12) 0.981(3) 0.718(3) 0.125(12) Uani 1 1 d . .
H64 H 0.1139 1.0290 0.7359 0.150 Uiso 1 1 calc R U
C65 C 0.0633(13) 0.955(2) 0.774(2) 0.105(9) Uani 1 1 d . .
H65 H 0.0649 0.9805 0.8320 0.126 Uiso 1 1 calc R U
C66 C 0.0301(9) 0.887(3) 0.746(2) 0.103(8) Uani 1 1 d . .
H66 H 0.0089 0.8634 0.7843 0.123 Uiso 1 1 calc R U
C70 C 0.2154(11) 0.138(3) 0.917(2) 0.187(17) Uani 1 1 d . .
H70A H 0.2060 0.0862 0.8722 0.281 Uiso 1 1 calc R U
H70B H 0.2315 0.0962 0.9600 0.281 Uiso 1 1 calc R U
H70C H 0.1913 0.1723 0.9447 0.281 Uiso 1 1 calc R U
C71 C 0.2414(9) 0.224(2) 0.8790(19) 0.096(9) Uani 1 1 d . .
C72 C 0.2498(10) 0.221(2) 0.791(3) 0.124(11) Uani 1 1 d . .
H72 H 0.2365 0.1659 0.7572 0.149 Uiso 1 1 calc R U
C73 C 0.2777(12) 0.299(3) 0.7491(17) 0.117(12) Uani 1 1 d . .
H73 H 0.2835 0.2938 0.6894 0.141 Uiso 1 1 calc R U
C74 C 0.2940(10) 0.373(3) 0.797(3) 0.127(12) Uani 1 1 d . .
H74 H 0.3129 0.4248 0.7713 0.153 Uiso 1 1 calc R U
C75 C 0.2856(10) 0.383(3) 0.883(3) 0.117(10) Uani 1 1 d . .
H75 H 0.2980 0.4408 0.9152 0.140 Uiso 1 1 calc R U
C76 C 0.2603(8) 0.311(2) 0.9200(16) 0.081(7) Uani 1 1 d . .
H76 H 0.2550 0.3200 0.9796 0.098 Uiso 1 1 calc R U

loop_
_atom_site_aniso_label
_atom_site_aniso_U_11
_atom_site_aniso_U_22
_atom_site_aniso_U_33
_atom_site_aniso_U_23
_atom_site_aniso_U_13
_atom_site_aniso_U_12
Al1 0.088(5) 0.062(4) 0.055(4) 0.001(3) -0.002(4) -0.012(4)
Al2 0.075(4) 0.051(4) 0.048(3) 0.004(3) 0.013(3) -0.004(3)
K1 0.080(3) 0.048(3) 0.062(3) 0.013(2) 0.016(2) 0.003(2)
K2 0.091(4) 0.059(3) 0.099(3) 0.001(3) 0.003(3) 0.017(3)
N11 0.034(10) 0.063(11) 0.036(9) 0.005(8) 0.004(8) -0.016(9)
N21 0.076(13) 0.099(17) 0.064(13) -0.020(13) 0.017(10) 0.008(13)
N1 0.068(11) 0.043(10) 0.038(9) 0.017(8) 0.009(8) -0.008(9)
N2 0.055(10) 0.060(12) 0.058(11) -0.019(10) 0.010(10) -0.019(9)
O1 0.082(8) 0.058(9) 0.030(6) -0.025(7) 0.014(6) 0.015(7)
O2 0.089(10) 0.053(9) 0.044(7) 0.000(6) 0.008(7) -0.012(8)
C1 0.106(18) 0.082(18) 0.095(16) -0.002(14) -0.022(13) 0.004(15)
C3 0.106(19) 0.17(3) 0.092(17) -0.010(18) 0.000(16) -0.030(19)
C2 0.084(15) 0.059(15) 0.119(17) -0.015(14) 0.020(13) 0.011(13)
C4 0.13(2) 0.094(19) 0.103(17) -0.026(16) -0.009(16) -0.033(16)
C5 0.101(16) 0.075(16) 0.049(12) 0.001(11) 0.021(11) -0.014(13)
C6 0.076(14) 0.060(15) 0.074(13) 0.004(11) -0.016(11) -0.007(12)
C10 0.050(11) 0.031(11) 0.029(11) 0.001(10) 0.035(10) -0.008(10)
C18 0.081(14) 0.038(12) 0.025(9) 0.006(9) 0.006(9) 0.020(11)
C13 0.098(18) 0.069(18) 0.050(13) -0.006(14) -0.031(12) 0.000(15)
C14 0.110(19) 0.10(2) 0.080(17) -0.006(16) -0.019(15) -0.013(18)
C15 0.12(2) 0.081(18) 0.082(15) 0.025(13) -0.019(15) 0.029(15)
C16 0.064(13) 0.094(18) 0.038(12) -0.003(12) 0.007(10) 0.027(13)
C17 0.058(13) 0.076(17) 0.055(12) -0.026(12) 0.000(11) 0.017(12)
C11 0.055(13) 0.026(11) 0.033(10) -0.003(9) 0.002(10) 0.012(10)
C30 0.065(13) 0.032(12) 0.068(13) -0.022(10) -0.001(10) -0.002(10)
C26 0.032(14) 0.051(14) 0.076(18) 0.025(13) 0.032(14) -0.006(11)
C20 0.052(16) 0.083(17) 0.057(17) -0.026(11) -0.003(12) -0.018(12)
C22 0.080(19) 0.13(2) 0.061(15) -0.007(15) 0.023(17) 0.014(18)
C23 0.067(17) 0.055(15) 0.11(2) -0.042(15) -0.053(16) 0.024(13)
C24 0.077(18) 0.078(18) 0.066(16) -0.016(14) 0.044(13) 0.016(14)
C25 0.088(18) 0.039(13) 0.080(16) -0.004(10) -0.046(17) -0.041(12)
C39 0.032(12) 0.055(13) 0.039(13) -0.007(10) -0.002(11) 0.002(11)
C31 0.080(17) 0.048(14) 0.053(12) -0.015(11) -0.007(12) -0.028(13)
C32 0.082(18) 0.10(2) 0.064(15) 0.005(15) 0.017(14) -0.039(17)
C33 0.09(2) 0.07(2) 0.13(3) -0.012(18) 0.009(19) 0.006(18)
C34 0.13(3) 0.25(5) 0.12(3) -0.08(3) 0.01(2) 0.01(3)
C35 0.062(15) 0.11(2) 0.18(2) 0.03(2) 0.094(18) 0.017(15)
C36 0.072(16) 0.102(19) 0.061(16) -0.035(13) 0.014(13) -0.007(15)
C37 0.12(2) 0.13(2) 0.032(12) -0.029(15) -0.006(13) -0.060(19)
C21 0.079(16) 0.089(19) 0.030(12) -0.016(13) 0.011(13) 0.005(14)
C40 0.085(18) 0.087(17) 0.072(14) 0.024(13) -0.019(12) -0.027(14)
C46 0.065(15) 0.15(3) 0.050(17) -0.03(2) 0.011(12) -0.012(18)
C41 0.22(3) 0.041(18) 0.15(3) 0.01(2) 0.01(2) -0.05(2)
C42 0.12(2) 0.20(4) 0.09(2) 0.01(3) -0.011(17) -0.04(3)
C43 0.13(2) 0.070(19) 0.15(3) -0.02(2) -0.03(2) -0.034(17)
C45 0.121(19) 0.10(2) 0.046(14) 0.026(14) -0.026(13) -0.003(16)
C60 0.17(3) 0.12(3) 0.19(3) 0.04(2) 0.00(2) 0.01(3)
C61 0.09(2) 0.09(2) 0.08(2) 0.009(17) -0.01(2) 0.007(16)
C62 0.11(2) 0.11(2) 0.10(2) 0.027(18) 0.07(2) -0.01(2)
C63 0.09(3) 0.11(3) 0.22(5) 0.08(3) 0.04(3) -0.01(2)
C64 0.13(3) 0.10(2) 0.15(3) 0.02(3) 0.01(3) 0.05(2)
C65 0.15(3) 0.060(19) 0.10(2) -0.029(17) 0.02(2) 0.03(2)
C66 0.10(2) 0.10(2) 0.11(3) -0.003(19) 0.028(18) 0.006(19)
C70 0.28(4) 0.10(2) 0.18(3) 0.07(2) -0.05(3) -0.11(3)
C71 0.14(2) 0.07(2) 0.071(19) 0.022(17) -0.052(19) 0.05(2)
C72 0.16(3) 0.06(2) 0.15(3) 0.00(2) -0.09(2) 0.04(2)
C73 0.20(3) 0.07(2) 0.084(19) -0.03(2) 0.00(2) 0.11(2)
C74 0.15(3) 0.050(19) 0.18(3) 0.00(2) 0.09(3) 0.06(2)
C75 0.07(2) 0.12(3) 0.15(3) -0.05(2) -0.01(2) 0.04(2)
C76 0.060(16) 0.09(2) 0.089(18) -0.038(18) 0.000(15) -0.018(15)

loop_
_atom_type_symbol
_atom_type_description
_atom_type_scat_dispersion_real
_atom_type_scat_dispersion_imag
_atom_type_scat_source
C C 0.0033 0.0016 'International Tables Vol C Tables 4.2.6.8 and 6.1.1.4'
H H 0.0000 0.0000 'International Tables Vol C Tables 4.2.6.8 and 6.1.1.4'
N N 0.0061 0.0033 'International Tables Vol C Tables 4.2.6.8 and 6.1.1.4'
O O 0.0106 0.0060 'International Tables Vol C Tables 4.2.6.8 and 6.1.1.4'
Al Al 0.0645 0.0514 'International Tables Vol C Tables 4.2.6.8 and 6.1.1.4'
K K 0.2009 0.2494 'International Tables Vol C Tables 4.2.6.8 and 6.1.1.4'
D D 0.0000 0.0000 'International Tables Vol C Tables 4.2.6.8 and 6.1.1.4'

loop_
_geom_angle_atom_site_label_1
_geom_angle_atom_site_label_2
_geom_angle_atom_site_label_3
_geom_angle
O2 Al1 C1 101.3(8)
O2 Al1 C2 107.3(8)
C1 Al1 C2 108.3(9)
O2 Al1 C3 113.2(8)
C1 Al1 C3 118.3(10)
C2 Al1 C3 107.8(10)
O2 Al1 K2 42.4(4)
C1 Al1 K2 60.0(7)
C2 Al1 K2 126.8(6)
C3 Al1 K2 123.6(9)
O2 Al1 K1 51.5(4)
C1 Al1 K1 99.0(7)
C2 Al1 K1 59.2(6)
C3 Al1 K1 142.6(7)
K2 Al1 K1 71.21(15)
O1 Al2 C6 109.5(7)
O1 Al2 C5 102.4(7)
C6 Al2 C5 111.1(8)
O1 Al2 C4 109.4(7)
C6 Al2 C4 111.4(9)
C5 Al2 C4 112.7(9)
O1 Al2 K2 41.7(4)
C6 Al2 K2 126.6(6)
C5 Al2 K2 60.9(6)
C4 Al2 K2 120.3(7)
O1 Al2 K1 54.7(4)
C6 Al2 K1 58.6(6)
C5 Al2 K1 101.9(6)
C4 Al2 K1 144.8(7)
K2 Al2 K1 71.20(14)
N1 K1 N2 117.8(5)
N1 K1 O2 92.5(4)
N2 K1 O2 29.8(3)
N1 K1 O1 28.0(3)
N2 K1 O1 93.1(4)
O2 K1 O1 73.5(3)
N1 K1 C6 70.8(5)
N2 K1 C6 103.4(5)
O2 K1 C6 111.4(5)
O1 K1 C6 61.6(4)
N1 K1 C2 104.8(5)
N2 K1 C2 72.0(5)
O2 K1 C2 61.1(4)
O1 K1 C2 111.1(5)
C6 K1 C2 171.6(5)
N1 K1 C75 121.6(9)
N2 K1 C75 113.2(8)
O2 K1 C75 142.8(8)
O1 K1 C75 130.5(8)
C6 K1 C75 71.6(7)
C2 K1 C75 116.6(8)
N1 K1 C76 142.7(6)
N2 K1 C76 97.3(6)
O2 K1 C76 124.6(5)
O1 K1 C76 151.6(6)
C6 K1 C76 90.2(6)
C2 K1 C76 97.3(7)
C75 K1 C76 22.5(6)
N1 K1 C74 102.8(7)
N2 K1 C74 136.3(8)
O2 K1 C74 164.7(7)
O1 K1 C74 120.6(5)
C6 K1 C74 74.1(7)
C2 K1 C74 114.1(8)
C75 K1 C74 23.5(6)
C76 K1 C74 40.1(6)
N1 K1 C72 119.7(9)
N2 K1 C72 118.9(9)
O2 K1 C72 131.5(8)
O1 K1 C72 147.1(8)
C6 K1 C72 113.1(7)
C2 K1 C72 75.3(7)
C75 K1 C72 45.7(7)
C76 K1 C72 38.9(6)
C74 K1 C72 39.2(7)
N1 K1 C73 101.2(7)
N2 K1 C73 140.6(7)
O2 K1 C73 154.5(9)
O1 K1 C73 126.1(7)
C6 K1 C73 93.4(9)
C2 K1 C73 94.5(9)
C75 K1 C73 39.8(7)
C76 K1 C73 46.6(6)
C74 K1 C73 21.4(7)
C72 K1 C73 24.0(6)
N1 K1 Al1 92.8(3)
N2 K1 Al1 50.3(3)
O2 K1 Al1 29.3(3)
O1 K1 Al1 85.9(3)
C6 K1 Al1 138.6(4)
C2 K1 Al1 33.2(4)
C75 K1 Al1 143.2(8)
C76 K1 Al1 120.8(6)
C74 K1 Al1 147.2(7)
C72 K1 Al1 108.1(6)
C73 K1 Al1 127.5(8)
O1 K2 O2 86.6(4)
O1 K2 C66 137.5(6)
O2 K2 C66 135.8(6)
O1 K2 C1 92.5(5)
O2 K2 C1 61.2(5)
C66 K2 C1 109.3(9)
O1 K2 C5 62.0(4)
O2 K2 C5 93.1(5)
C66 K2 C5 104.7(9)
C1 K2 C5 146.0(6)
O1 K2 C65 118.3(9)
O2 K2 C65 144.7(7)
C66 K2 C65 26.1(6)
C1 K2 C65 134.6(8)
C5 K2 C65 79.3(8)
O1 K2 C61 125.0(7)
O2 K2 C61 141.4(6)
C66 K2 C61 24.1(6)
C1 K2 C61 92.7(7)
C5 K2 C61 120.0(7)
C65 K2 C61 42.9(7)
O1 K2 C64 96.6(8)
O2 K2 C64 162.6(9)
C66 K2 C64 42.5(8)
C1 K2 C64 135.3(8)
C5 K2 C64 73.6(8)
C65 K2 C64 23.4(6)
C61 K2 C64 47.3(8)
O1 K2 C62 101.4(6)
O2 K2 C62 156.1(7)
C66 K2 C62 42.3(6)
C1 K2 C62 95.7(8)
C5 K2 C62 110.5(8)
C65 K2 C62 48.7(7)
C61 K2 C62 23.6(6)
C64 K2 C62 39.6(9)
O1 K2 C63 89.1(7)
O2 K2 C63 174.3(9)
C66 K2 C63 48.9(7)
C1 K2 C63 115.4(10)
C5 K2 C63 88.1(10)
C65 K2 C63 41.0(8)
C61 K2 C63 40.6(7)
C64 K2 C63 22.1(7)
C62 K2 C63 22.6(7)
O1 K2 Al2 28.4(3)
O2 K2 Al2 91.4(3)
C66 K2 Al2 125.3(7)
C1 K2 Al2 119.1(5)
C5 K2 Al2 33.7(3)
C65 K2 Al2 100.0(8)
C61 K2 Al2 127.1(6)
C64 K2 Al2 83.7(7)
C62 K2 Al2 106.4(7)
C63 K2 Al2 86.5(7)
O1 K2 Al1 93.4(3)
O2 K2 Al1 28.1(3)
C66 K2 Al1 125.0(7)
C1 K2 Al1 33.7(4)
C5 K2 Al1 120.2(4)
C65 K2 Al1 148.3(9)
C61 K2 Al1 118.5(5)
C64 K2 Al1 165.8(7)
C62 K2 Al1 128.2(7)
C63 K2 Al1 149.0(10)
Al2 K2 Al1 109.60(18)
C26 N11 C11 123.0(14)
C46 N21 C21 121.0(18)
C10 N1 O1 115.7(13)
C10 N1 K1 155.6(12)
O1 N1 K1 86.7(8)
C39 N2 O2 115.5(14)
C39 N2 K1 160.0(12)
O2 N2 K1 80.6(8)
N1 O1 Al2 117.4(9)
N1 O1 K2 130.9(9)
Al2 O1 K2 109.9(5)
N1 O1 K1 65.3(7)
Al2 O1 K1 95.4(5)
K2 O1 K1 99.0(4)
N2 O2 Al1 120.4(10)
N2 O2 K2 130.0(9)
Al1 O2 K2 109.5(6)
N2 O2 K1 69.6(8)
Al1 O2 K1 99.2(5)
K2 O2 K1 100.9(4)
Al1 C1 K2 86.4(7)
Al1 C2 K1 87.6(7)
Al2 C5 K2 85.5(6)
Al2 C6 K1 88.0(6)
N1 C10 C18 129.2(14)
N1 C10 C11 117.3(15)
C18 C10 C11 113.0(13)
C12 C18 C10 114.5(15)
C13 C12 C18 114.8(16)
C13 C12 C16 110.1(15)
C18 C12 C16 110.8(15)
C14 C13 C12 126(2)
C14 C13 C15 118(2)
C12 C13 C15 117(2)
C17 C16 C12 111.7(14)
C16 C17 C11 112.2(15)
N11 C11 C10 110.8(13)
N11 C11 C17 106.5(12)
C10 C11 C17 107.0(13)
N11 C11 C30 111.3(13)
C10 C11 C30 111.8(13)
C17 C11 C30 109.2(14)
N11 C26 C25 118(2)
N11 C26 C20 124.6(18)
C25 C26 C20 116.5(19)
C22 C20 C26 121.6(19)
C23 C22 C20 121(2)
C24 C23 C22 121.0(19)
C23 C24 C25 116.4(18)
C26 C25 C24 123.2(19)
N2 C39 C31 125.7(17)
N2 C39 C21 117.3(18)
C31 C39 C21 116.8(18)
C39 C31 C32 114.2(17)
C36 C32 C31 108.5(19)
C36 C32 C33 110(2)
C31 C32 C33 114.9(19)
C35 C33 C34 119(3)
C35 C33 C32 127(2)
C34 C33 C32 113(3)
C37 C36 C32 109.6(17)
C36 C37 C21 116.2(17)
N21 C21 C39 110.4(18)
N21 C21 C37 102.0(17)
C39 C21 C37 108.4(18)
N21 C21 C40 111.9(17)
C39 C21 C40 114.1(16)
C37 C21 C40 109(2)
N21 C46 C41 121(3)
N21 C46 C45 121(2)
C41 C46 C45 117(3)
C42 C41 C46 122(3)
C41 C42 C43 123(3)
C44 C43 C42 108(3)
C43 C44 C45 134(4)
C46 C45 C44 116(3)
C62 C61 C66 121(3)
C62 C61 C60 124(3)
C66 C61 C60 114(3)
C62 C61 K2 82.3(15)
C66 C61 K2 71.3(15)
C60 C61 K2 115.0(16)
C61 C62 C63 120(3)
C61 C62 K2 74.1(14)
C63 C62 K2 81(2)
C64 C63 C62 119(4)
C64 C63 K2 74(2)
C62 C63 K2 76.5(18)
C63 C64 C65 125(4)
C63 C64 K2 84(2)
C65 C64 K2 71.7(17)
C64 C65 C66 117(3)
C64 C65 K2 84.9(17)
C66 C65 K2 75.0(13)
C61 C66 C65 117(3)
C61 C66 K2 84.6(16)
C65 C66 K2 78.8(14)
C76 C71 C70 127(3)
C76 C71 C72 113(3)
C70 C71 C72 120(3)
C73 C72 C71 123(3)
C73 C72 K1 76.7(13)
C71 C72 K1 81.1(14)
C74 C73 C72 116(3)
C74 C73 K1 75.8(16)
C72 C73 K1 79.3(15)
C73 C74 C75 123(3)
C73 C74 K1 82.8(19)
C75 C74 K1 76.9(14)
C76 C75 C74 120(3)
C76 C75 K1 81.6(15)
C74 C75 K1 79.7(16)
C75 C76 C71 124(3)
C75 C76 K1 75.9(16)
C71 C76 K1 84.7(13)

loop_
_geom_bond_atom_site_label_1
_geom_bond_atom_site_label_2
_geom_bond_distance
Al1 O2 1.804(13)
Al1 C1 2.01(2)
Al1 C2 1.99(2)
Al1 C3 2.03(2)
Al1 K2 3.613(8)
Al1 K1 3.638(8)
Al2 O1 1.824(12)
Al2 C6 2.01(2)
Al2 C5 2.002(19)
Al2 C4 1.99(2)
Al2 K2 3.602(7)
Al2 K1 3.650(8)
K1 N1 2.724(14)
K1 N2 2.739(17)
K1 O2 2.884(13)
K1 O1 2.994(12)
K1 C6 3.118(19)
K1 C2 3.13(2)
K1 C75 3.35(2)
K1 C76 3.41(2)
K1 C74 3.38(3)
K1 C72 3.50(2)
K1 C73 3.46(2)
K2 O1 2.546(12)
K2 O2 2.584(13)
K2 C66 3.10(2)
K2 C1 3.13(2)
K2 C5 3.16(2)
K2 C65 3.15(2)
K2 C61 3.26(2)
K2 C64 3.30(3)
K2 C62 3.36(3)
K2 C63 3.41(3)
N11 C26 1.34(2)
N11 C11 1.431(19)
N21 C46 1.42(3)
N21 C21 1.47(2)
N1 C10 1.279(18)
N1 O1 1.406(16)
N2 C39 1.281(19)
N2 O2 1.451(17)
C10 C18 1.50(2)
C10 C11 1.54(2)
C18 C12 1.49(2)
C12 C13 1.45(2)
C12 C16 1.52(2)
C13 C14 1.27(3)
C13 C15 1.55(3)
C16 C17 1.53(2)
C17 C11 1.58(2)
C11 C30 1.55(2)
C26 C25 1.36(2)
C26 C20 1.43(2)
C20 C22 1.34(2)
C22 C23 1.36(3)
C23 C24 1.41(2)
C24 C25 1.41(3)
C39 C31 1.40(2)
C39 C21 1.45(2)
C31 C32 1.55(3)
C32 C36 1.50(2)
C32 C33 1.49(3)
C33 C35 1.37(3)
C33 C34 1.37(4)
C36 C37 1.53(3)
C37 C21 1.49(3)
C21 C40 1.57(3)
C46 C41 1.33(3)
C46 C45 1.39(3)
C41 C42 1.33(4)
C42 C43 1.46(4)
C43 C44 1.24(3)
C44 C45 1.34(4)
C60 C61 1.60(3)
C61 C62 1.36(3)
C61 C66 1.33(3)
C62 C63 1.33(4)
C63 C64 1.29(4)
C64 C65 1.32(4)
C65 C66 1.41(3)
C70 C71 1.46(3)
C71 C76 1.36(3)
C71 C72 1.40(4)
C72 C73 1.44(4)
C73 C74 1.27(4)
C74 C75 1.37(4)
C75 C76 1.32(3)

loop_
_platon_squeeze_void_nr
_platon_squeeze_void_average_x
_platon_squeeze_void_average_y
_platon_squeeze_void_average_z
_platon_squeeze_void_volume
_platon_squeeze_void_count_electrons
_platon_squeeze_void_content
1 0.000 -0.033 0.362 437 45 ' '
2 0.500 -0.086 0.638 437 45 ' '
3 0.676 0.057 0.735 12 1 ' '
4 0.179 0.083 0.750 7 0 ' '
5 0.176 0.443 0.265 12 1 ' '
6 0.679 0.417 0.250 7 0 ' '
7 0.824 0.557 0.265 12 0 ' '
8 0.321 0.583 0.250 7 0 ' '
9 0.324 0.943 0.735 12 0 ' '
10 0.821 0.917 0.750 7 0 ' '
